data_4334525
loop_
_publ_author_name
'Brian S. Dolinar'
'John F. Berry'

_publ_contact_author_address
;
1101 University Avenue
Madison, WI 53706
USA
;
_publ_contact_author_email berry@chem.wisc.edu
_publ_contact_author_name 'John Berry'
_publ_section_title
;
 Lewis Acid Enhanced Axial Ligation of [Mo2]4+ Complexes
;
_journal_name_full 'Inorganic Chemistry'
_journal_page_first 4658
_journal_page_last 4667
_journal_paper_doi 10.1021/ic400275x
_journal_volume 52
_journal_year 2013
_chemical_absolute_configuration ad
_chemical_formula_moiety 'C21 H21 Cl Li Mo2 N5 O4 S4, C5 H5 N'
_chemical_formula_sum 'C26 H26 Cl Li Mo2 N6 O4 S4'
_chemical_formula_weight 849.04
_chemical_name_systematic
;
 ?
;
_space_group_crystal_system orthorhombic
_space_group_IT_number 19
_space_group_name_Hall 'P 2ac 2ab'
_space_group_name_H-M_alt 'P 21 21 21'
_symmetry_space_group_name_Hall 'P 2ac 2ab'
_symmetry_space_group_name_H-M 'P 21 21 21'
_atom_sites_solution_hydrogens geom
_atom_sites_solution_primary direct
_cell_angle_alpha 90
_cell_angle_beta 90
_cell_angle_gamma 90
_cell_formula_units_Z 4
_cell_length_a 8.6895(3)
_cell_length_b 13.7221(5)
_cell_length_c 26.1281(9)
_cell_measurement_reflns_used 9687
_cell_measurement_temperature 100.0
_cell_measurement_theta_max 30.50
_cell_measurement_theta_min 2.77
_cell_volume 3115.47(19)
_computing_cell_refinement 'SAINT+ Ver. 7.68A (Bruker-AXS, 2009)'
_computing_data_collection 'APEX2 Ver. 2012.14-3 (Bruker-AXS, 2012)'
_computing_data_reduction 'SAINT v7.68A (Bruker, 2009)'
_computing_molecular_graphics
;
O. V. Dolomanov, L. J. Bourhis, R. J. Gildea, J. A. K. Howard and H. Puschmann,
OLEX2: a complete structure solution, refinement and analysis program.
J. Appl. Cryst. (2009). 42, 339-341.
;
_computing_publication_material
;
O. V. Dolomanov, L. J. Bourhis, R. J. Gildea, J. A. K. Howard and H. Puschmann,
OLEX2: a complete structure solution, refinement and analysis program.
J. Appl. Cryst. (2009). 42, 339-341.
;
_computing_structure_refinement
;
XLMP, G.M. Sheldrick, Acta Cryst.
(2008). A64, 112-122
;
_computing_structure_solution
;
XS, G.M. Sheldrick, Acta Cryst.
(2008). A64, 112-122
;
_diffrn_ambient_temperature 100.0
_diffrn_detector_area_resol_mean 7.9
_diffrn_detector_type 'CCD area detector'
_diffrn_measured_fraction_theta_full 0.984
_diffrn_measured_fraction_theta_max 0.984
_diffrn_measurement_device 'three-circle diffractometer'
_diffrn_measurement_device_type 'Bruker APEX-II CCD'
_diffrn_measurement_method '\f and \w scans'
_diffrn_radiation_collimation 'focusing mirrors'
_diffrn_radiation_monochromator graphite
_diffrn_radiation_probe x-ray
_diffrn_radiation_type MoK\a
_diffrn_radiation_wavelength 0.71073
_diffrn_radiation_xray_symbol K-L~3~
_diffrn_reflns_av_R_equivalents 0.0340
_diffrn_reflns_av_unetI/netI 0.0180
_diffrn_reflns_Laue_measured_fraction_full 0.984
_diffrn_reflns_Laue_measured_fraction_max 0.990
_diffrn_reflns_limit_h_max 12
_diffrn_reflns_limit_h_min -12
_diffrn_reflns_limit_k_max 19
_diffrn_reflns_limit_k_min -19
_diffrn_reflns_limit_l_max 35
_diffrn_reflns_limit_l_min -37
_diffrn_reflns_number 84886
_diffrn_reflns_point_group_measured_fraction_full 0.987
_diffrn_reflns_point_group_measured_fraction_max 0.991
_diffrn_reflns_theta_full 25.000
_diffrn_reflns_theta_max 30.514
_diffrn_reflns_theta_min 1.559
_diffrn_source 'microfocus sealed x-ray tube'
_diffrn_source_type 'Incoatec I\ms'
_diffrn_standards_number 0
_exptl_absorpt_coefficient_mu 1.203
_exptl_absorpt_correction_T_max 0.9768
_exptl_absorpt_correction_T_min 0.8254
_exptl_absorpt_correction_type analytical
_exptl_absorpt_process_details
;
SADABS-2012/1 (Bruker,2012) was used for absorption correction.
wR2(int) was 0.1020 before and 0.0468 after correction.
The Ratio of minimum to maximum transmission is 0.8450.
The \l/2 correction factor is Not present.
;
_exptl_crystal_colour red
_exptl_crystal_colour_primary red
_exptl_crystal_density_diffrn 1.810
_exptl_crystal_description plate
_exptl_crystal_F_000 1696
_exptl_crystal_size_max 0.21
_exptl_crystal_size_mid 0.184
_exptl_crystal_size_min 0.029
_refine_diff_density_max 0.491
_refine_diff_density_min -0.358
_refine_diff_density_rms 0.065
_refine_ls_abs_structure_details
;
 Refined as an inversion twin.
;
_refine_ls_abs_structure_Flack -0.03(2)
_refine_ls_extinction_method none
_refine_ls_goodness_of_fit_ref 1.106
_refine_ls_hydrogen_treatment constr
_refine_ls_matrix_type full
_refine_ls_number_parameters 398
_refine_ls_number_reflns 9429
_refine_ls_number_restraints 0
_refine_ls_restrained_S_all 1.106
_refine_ls_R_factor_all 0.0204
_refine_ls_R_factor_gt 0.0186
_refine_ls_shift/su_max 0.002
_refine_ls_shift/su_mean 0.000
_refine_ls_structure_factor_coef Fsqd
_refine_ls_weighting_details
;
 w=1/[\s^2^(Fo^2^)+(0.0119P)^2^+1.7044P]
 where P=(Fo^2^+2Fc^2^)/3
;
_refine_ls_weighting_scheme calc
_refine_ls_wR_factor_gt 0.0381
_refine_ls_wR_factor_ref 0.0387
_reflns_Friedel_coverage 0.795
_reflns_Friedel_fraction_full 0.992
_reflns_Friedel_fraction_max 0.992
_reflns_number_gt 9128
_reflns_number_total 9429
_reflns_threshold_expression 'I > 2\s(I)'
_cod_data_source_file ic400275x_si_001_4.cif
_cod_data_source_block compound2py
_cod_database_code 4334525
_olex2_refinement_description
;
1. Fixed Uiso
 At 1.2 times of:
  {H2A,H2B} of C2, {H3A,H3B} of C3, {H6A,H6B} of C6, {H7A,H7B} of C7, {H10A,
  H10B} of C10, {H11A,H11B} of C11, {H14A,H14B} of C14, {H15A,H15B} of C15, H1S
  of C1S, H2S of C2S, H3S of C3S, H4S of C4S, H5S of C5S, H17 of C17, H18 of
  C18, H19 of C19, H1A of C1A, H1B of C1B
2.a Secondary CH2 refined with riding coordinates:
 C2(H2A,H2B), C3(H3A,H3B), C6(H6A,H6B), C7(H7A,H7B), C10(H10A,H10B), C11(H11A,
 H11B), C14(H14A,H14B), C15(H15A,H15B)
2.b Aromatic/amide H refined with riding coordinates:
 C1S(H1S), C2S(H2S), C3S(H3S), C4S(H4S), C5S(H5S), C17(H17), C18(H18),
 C19(H19), C1A(H1A), C1B(H1B)
;

loop_
_space_group_symop_operation_xyz
'x, y, z'
'-x+1/2, -y, z+1/2'
'-x, y+1/2, -z+1/2'
'x+1/2, -y+1/2, -z'

loop_
_atom_site_label
_atom_site_type_symbol
_atom_site_fract_x
_atom_site_fract_y
_atom_site_fract_z
_atom_site_U_iso_or_equiv
_atom_site_adp_type
_atom_site_occupancy
_atom_site_site_symmetry_order
_atom_site_calc_flag
_atom_site_refinement_flags_posn
_atom_site_refinement_flags_adp
Mo1 Mo 0.82746(2) 0.67290(2) 0.73470(2) 0.01092(4) Uani 1 1 d . .
Mo2 Mo 0.88419(2) 0.62724(2) 0.65887(2) 0.00976(4) Uani 1 1 d . .
Cl1 Cl 0.75870(8) 0.74163(5) 0.82683(2) 0.02329(13) Uani 1 1 d . .
S1 S 0.94691(7) 0.83813(4) 0.72292(2) 0.01421(11) Uani 1 1 d . .
S2 S 1.07469(6) 0.61181(4) 0.77299(2) 0.01477(11) Uani 1 1 d . .
S3 S 0.70845(6) 0.51018(4) 0.75722(2) 0.01339(11) Uani 1 1 d . .
S4 S 0.57037(7) 0.74102(4) 0.70908(2) 0.01540(11) Uani 1 1 d . .
O1 O 1.0440(2) 0.71009(13) 0.55102(7) 0.0187(4) Uani 1 1 d . .
O2 O 1.1786(2) 0.52672(13) 0.59401(7) 0.0205(4) Uani 1 1 d . .
O3 O 0.8763(2) 0.43147(13) 0.58302(7) 0.0202(4) Uani 1 1 d . .
O4 O 0.7277(2) 0.61629(15) 0.54118(7) 0.0217(4) Uani 1 1 d . .
N1 N 0.9894(2) 0.75713(14) 0.63308(7) 0.0119(4) Uani 1 1 d . .
N2 N 1.1057(2) 0.56939(14) 0.67548(7) 0.0133(4) Uani 1 1 d . .
N3 N 0.8019(2) 0.48268(14) 0.66307(8) 0.0128(4) Uani 1 1 d . .
N4 N 0.6764(2) 0.67067(15) 0.62253(7) 0.0135(3) Uani 1 1 d . .
C1 C 1.0085(2) 0.83712(16) 0.66220(9) 0.0132(4) Uani 1 1 d . .
C2 C 1.0869(3) 0.91806(18) 0.63335(9) 0.0184(5) Uani 1 1 d . .
H2A H 1.1914 0.9304 0.6470 0.022 Uiso 1 1 calc R U
H2B H 1.0264 0.9791 0.6350 0.022 Uiso 1 1 calc R U
C3 C 1.0937(3) 0.87852(18) 0.57844(9) 0.0167(4) Uani 1 1 d . .
H3A H 1.0232 0.9151 0.5557 0.020 Uiso 1 1 calc R U
H3B H 1.1995 0.8827 0.5646 0.020 Uiso 1 1 calc R U
C4 C 1.0434(3) 0.77383(18) 0.58361(9) 0.0142(4) Uani 1 1 d . .
C5 C 1.1664(3) 0.56521(16) 0.72234(9) 0.0148(4) Uani 1 1 d . .
C6 C 1.3215(3) 0.51597(19) 0.72289(10) 0.0192(5) Uani 1 1 d . .
H6A H 1.3199 0.4567 0.7445 0.023 Uiso 1 1 calc R U
H6B H 1.4024 0.5606 0.7356 0.023 Uiso 1 1 calc R U
C7 C 1.3477(3) 0.49022(19) 0.66650(10) 0.0196(5) Uani 1 1 d . .
H7A H 1.4419 0.5221 0.6532 0.024 Uiso 1 1 calc R U
H7B H 1.3573 0.4189 0.6619 0.024 Uiso 1 1 calc R U
C8 C 1.2056(3) 0.52878(18) 0.63963(10) 0.0166(5) Uani 1 1 d . .
C9 C 0.7381(3) 0.44325(17) 0.70454(9) 0.0132(4) Uani 1 1 d . .
C10 C 0.7017(3) 0.33655(18) 0.69704(9) 0.0168(4) Uani 1 1 d . .
H10A H 0.5894 0.3256 0.6946 0.020 Uiso 1 1 calc R U
H10B H 0.7437 0.2967 0.7254 0.020 Uiso 1 1 calc R U
C11 C 0.7824(3) 0.31307(18) 0.64623(10) 0.0212(5) Uani 1 1 d . .
H11A H 0.8751 0.2726 0.6520 0.025 Uiso 1 1 calc R U
H11B H 0.7122 0.2781 0.6227 0.025 Uiso 1 1 calc R U
C12 C 0.8254(3) 0.41165(17) 0.62492(9) 0.0159(4) Uani 1 1 d . .
C13 C 0.5604(3) 0.71512(18) 0.64660(9) 0.0151(4) Uani 1 1 d . .
C14 C 0.4277(3) 0.7368(2) 0.61128(10) 0.0196(5) Uani 1 1 d . .
H14A H 0.4142 0.8079 0.6067 0.024 Uiso 1 1 calc R U
H14B H 0.3307 0.7086 0.6246 0.024 Uiso 1 1 calc R U
C15 C 0.4755(3) 0.6878(2) 0.56102(10) 0.0220(5) Uani 1 1 d . .
H15A H 0.4076 0.6319 0.5530 0.026 Uiso 1 1 calc R U
H15B H 0.4722 0.7346 0.5322 0.026 Uiso 1 1 calc R U
C16 C 0.6391(3) 0.65402(18) 0.57118(9) 0.0169(5) Uani 1 1 d . .
Li1 Li 0.9725(6) 0.5594(4) 0.55063(18) 0.0250(10) Uani 1 1 d . .
N1S N 0.4396(4) 0.4132(2) 0.46507(13) 0.0399(7) Uani 1 1 d . .
C1S C 0.4246(4) 0.3963(3) 0.51528(15) 0.0404(8) Uani 1 1 d . .
H1S H 0.3644 0.4404 0.5349 0.048 Uiso 1 1 calc R U
C2S C 0.4913(4) 0.3188(3) 0.54013(13) 0.0402(8) Uani 1 1 d . .
H2S H 0.4770 0.3099 0.5759 0.048 Uiso 1 1 calc R U
C3S C 0.5799(4) 0.2538(3) 0.51208(13) 0.0362(7) Uani 1 1 d . .
H3S H 0.6293 0.2002 0.5282 0.043 Uiso 1 1 calc R U
C4S C 0.5942(4) 0.2694(2) 0.46001(12) 0.0313(6) Uani 1 1 d . .
H4S H 0.6517 0.2256 0.4393 0.038 Uiso 1 1 calc R U
C5S C 0.5238(4) 0.3491(2) 0.43878(13) 0.0337(7) Uani 1 1 d . .
H5S H 0.5357 0.3594 0.4030 0.040 Uiso 1 1 calc R U
N5 N 1.0166(3) 0.52758(17) 0.47641(8) 0.0209(4) Uani 1 1 d . .
C17 C 1.1329(3) 0.5646(2) 0.44909(11) 0.0290(6) Uani 1 1 d . .
H17 H 1.2022 0.6082 0.4654 0.035 Uiso 1 1 calc R U
C18 C 0.9355(4) 0.4405(3) 0.40179(12) 0.0368(7) Uani 1 1 d . .
H18 H 0.8637 0.3976 0.3861 0.044 Uiso 1 1 calc R U
C19 C 0.9203(4) 0.4668(2) 0.45257(11) 0.0287(6) Uani 1 1 d . .
H19 H 0.8369 0.4403 0.4715 0.034 Uiso 1 1 calc R U
C1A C 1.1566(4) 0.5421(3) 0.39781(12) 0.0412(9) Uani 1 1 d . .
H1A H 1.2396 0.5705 0.3794 0.049 Uiso 1 1 calc R U
C1B C 1.0584(4) 0.4784(3) 0.37431(12) 0.0414(9) Uani 1 1 d . .
H1B H 1.0740 0.4603 0.3396 0.050 Uiso 1 1 calc R U

loop_
_atom_site_aniso_label
_atom_site_aniso_U_11
_atom_site_aniso_U_22
_atom_site_aniso_U_33
_atom_site_aniso_U_23
_atom_site_aniso_U_13
_atom_site_aniso_U_12
Mo1 0.01140(7) 0.01118(8) 0.01019(8) 0.00012(7) 0.00038(6) 0.00074(7)
Mo2 0.00943(7) 0.00962(8) 0.01022(8) 0.00031(7) 0.00026(6) 0.00046(7)
Cl1 0.0346(3) 0.0215(3) 0.0138(3) -0.0024(2) 0.0048(2) 0.0013(3)
S1 0.0175(2) 0.0123(2) 0.0128(3) -0.0007(2) 0.00086(19) -0.0007(2)
S2 0.0150(2) 0.0142(3) 0.0151(3) 0.0009(2) -0.00296(19) -0.00137(19)
S3 0.0123(2) 0.0148(3) 0.0131(3) 0.0018(2) 0.00093(18) -0.00003(19)
S4 0.0137(2) 0.0171(3) 0.0153(3) 0.0009(2) 0.0023(2) 0.0035(2)
O1 0.0251(9) 0.0165(8) 0.0144(8) -0.0008(7) 0.0010(7) -0.0006(7)
O2 0.0198(8) 0.0203(9) 0.0215(9) -0.0010(7) 0.0039(7) 0.0019(7)
O3 0.0269(9) 0.0173(8) 0.0164(8) -0.0015(7) 0.0026(7) 0.0001(7)
O4 0.0249(9) 0.0264(10) 0.0137(8) -0.0018(7) -0.0017(7) 0.0021(8)
N1 0.0111(8) 0.0137(9) 0.0109(9) 0.0004(7) 0.0000(7) 0.0008(7)
N2 0.0121(8) 0.0111(8) 0.0167(9) 0.0011(7) 0.0006(7) 0.0000(7)
N3 0.0115(8) 0.0120(8) 0.0148(9) -0.0003(7) -0.0011(7) 0.0006(7)
N4 0.0129(8) 0.0149(9) 0.0129(8) 0.0024(7) -0.0010(7) -0.0004(8)
C1 0.0134(9) 0.0116(9) 0.0145(10) 0.0004(9) -0.0015(8) 0.0015(8)
C2 0.0243(13) 0.0156(11) 0.0153(11) 0.0001(9) 0.0023(9) -0.0063(9)
C3 0.0198(11) 0.0151(10) 0.0153(10) 0.0018(9) 0.0007(8) -0.0028(9)
C4 0.0133(10) 0.0154(11) 0.0140(11) 0.0013(9) -0.0011(8) 0.0012(8)
C5 0.0120(9) 0.0104(10) 0.0218(12) 0.0034(8) -0.0003(9) -0.0032(8)
C6 0.0103(9) 0.0206(12) 0.0267(13) 0.0067(9) -0.0033(9) -0.0003(9)
C7 0.0112(10) 0.0184(11) 0.0292(14) 0.0025(10) 0.0016(9) 0.0027(8)
C8 0.0145(10) 0.0129(11) 0.0224(12) 0.0014(9) 0.0035(8) 0.0006(8)
C9 0.0101(9) 0.0132(10) 0.0162(11) 0.0024(8) -0.0016(8) 0.0013(8)
C10 0.0177(11) 0.0122(10) 0.0204(11) 0.0020(9) 0.0002(8) -0.0019(8)
C11 0.0301(13) 0.0135(12) 0.0200(12) -0.0006(9) 0.0009(9) -0.0035(10)
C12 0.0169(10) 0.0134(10) 0.0173(11) -0.0011(8) -0.0015(9) -0.0007(9)
C13 0.0140(10) 0.0152(11) 0.0162(11) 0.0049(8) 0.0008(8) -0.0004(8)
C14 0.0130(10) 0.0252(13) 0.0206(12) 0.0063(10) -0.0025(9) 0.0019(9)
C15 0.0173(11) 0.0303(15) 0.0185(12) 0.0049(10) -0.0053(9) -0.0011(10)
C16 0.0172(11) 0.0190(12) 0.0146(11) 0.0026(8) -0.0011(8) -0.0020(8)
Li1 0.035(3) 0.023(2) 0.017(2) -0.0012(18) 0.0027(19) -0.003(2)
N1S 0.0366(15) 0.0283(14) 0.0546(19) 0.0059(13) 0.0061(13) 0.0034(12)
C1S 0.0339(17) 0.0348(18) 0.052(2) -0.0093(15) 0.0148(15) -0.0002(14)
C2S 0.0360(17) 0.056(2) 0.0290(16) -0.0026(16) 0.0046(13) 0.0002(17)
C3S 0.0363(17) 0.0376(18) 0.0348(18) 0.0058(14) 0.0008(14) 0.0071(14)
C4S 0.0356(17) 0.0288(15) 0.0294(15) -0.0012(12) 0.0051(12) 0.0017(13)
C5S 0.0361(16) 0.0304(17) 0.0345(17) 0.0075(12) 0.0067(13) -0.0012(12)
N5 0.0249(11) 0.0201(11) 0.0176(10) -0.0031(8) 0.0012(8) 0.0034(9)
C17 0.0200(13) 0.0408(17) 0.0261(14) 0.0018(12) 0.0003(10) -0.0013(12)
C18 0.0467(19) 0.0353(17) 0.0283(16) -0.0088(13) -0.0113(14) 0.0054(15)
C19 0.0352(16) 0.0247(14) 0.0261(14) -0.0029(11) -0.0003(11) -0.0047(12)
C1A 0.0270(15) 0.071(3) 0.0258(15) 0.0079(16) 0.0092(12) 0.0111(16)
C1B 0.0482(19) 0.061(2) 0.0145(13) -0.0062(14) -0.0026(13) 0.0236(18)

loop_
_atom_type_symbol
_atom_type_description
_atom_type_scat_dispersion_real
_atom_type_scat_dispersion_imag
_atom_type_scat_source
C C 0.0033 0.0016 'International Tables Vol C Tables 4.2.6.8 and 6.1.1.4'
H H 0.0000 0.0000 'International Tables Vol C Tables 4.2.6.8 and 6.1.1.4'
Li Li -0.0003 0.0001 'International Tables Vol C Tables 4.2.6.8 and 6.1.1.4'
N N 0.0061 0.0033 'International Tables Vol C Tables 4.2.6.8 and 6.1.1.4'
O O 0.0106 0.0060 'International Tables Vol C Tables 4.2.6.8 and 6.1.1.4'
S S 0.1246 0.1234 'International Tables Vol C Tables 4.2.6.8 and 6.1.1.4'
Cl Cl 0.1484 0.1585 'International Tables Vol C Tables 4.2.6.8 and 6.1.1.4'
Mo Mo -1.6832 0.6857 'International Tables Vol C Tables 4.2.6.8 and 6.1.1.4'

loop_
_geom_angle_atom_site_label_1
_geom_angle_atom_site_label_2
_geom_angle_atom_site_label_3
_geom_angle
Mo2 Mo1 Cl1 176.238(18)
Mo2 Mo1 S1 93.190(15)
Mo2 Mo1 S2 94.251(16)
Mo2 Mo1 S3 92.931(16)
Mo2 Mo1 S4 93.851(16)
S1 Mo1 Cl1 83.31(2)
S1 Mo1 S2 89.81(2)
S1 Mo1 S3 173.59(2)
S1 Mo1 S4 89.94(2)
S2 Mo1 Cl1 87.13(2)
S2 Mo1 S3 87.851(19)
S3 Mo1 Cl1 90.62(2)
S4 Mo1 Cl1 84.79(2)
S4 Mo1 S2 171.90(2)
S4 Mo1 S3 91.54(2)
Mo1 Mo2 Li1 178.72(10)
N1 Mo2 Mo1 98.53(5)
N1 Mo2 N2 89.33(7)
N1 Mo2 N4 89.34(7)
N1 Mo2 Li1 81.60(11)
N2 Mo2 Mo1 97.42(5)
N2 Mo2 Li1 81.31(11)
N3 Mo2 Mo1 98.59(6)
N3 Mo2 N1 162.81(8)
N3 Mo2 N2 86.86(7)
N3 Mo2 N4 89.95(8)
N3 Mo2 Li1 81.26(11)
N4 Mo2 Mo1 97.83(5)
N4 Mo2 N2 164.73(7)
N4 Mo2 Li1 83.44(11)
C1 S1 Mo1 103.93(8)
C5 S2 Mo1 102.70(9)
C9 S3 Mo1 103.30(8)
C13 S4 Mo1 103.13(9)
C4 O1 Li1 133.5(2)
C8 O2 Li1 131.9(2)
C12 O3 Li1 133.6(2)
C16 O4 Li1 131.9(2)
C1 N1 Mo2 124.11(15)
C1 N1 C4 110.41(19)
C4 N1 Mo2 125.44(16)
C5 N2 Mo2 124.11(16)
C5 N2 C8 110.7(2)
C8 N2 Mo2 125.15(16)
C9 N3 Mo2 124.39(16)
C9 N3 C12 110.78(19)
C12 N3 Mo2 124.35(15)
C13 N4 Mo2 123.98(15)
C13 N4 C16 110.5(2)
C16 N4 Mo2 125.43(16)
N1 C1 S1 120.21(17)
N1 C1 C2 112.0(2)
C2 C1 S1 127.81(18)
C1 C2 H2A 111.2
C1 C2 H2B 111.2
C1 C2 C3 102.98(19)
H2A C2 H2B 109.1
C3 C2 H2A 111.2
C3 C2 H2B 111.2
C2 C3 H3A 111.0
C2 C3 H3B 111.0
H3A C3 H3B 109.0
C4 C3 C2 104.00(19)
C4 C3 H3A 111.0
C4 C3 H3B 111.0
O1 C4 N1 122.0(2)
O1 C4 C3 128.2(2)
N1 C4 C3 109.7(2)
N2 C5 S2 121.44(18)
N2 C5 C6 112.4(2)
C6 C5 S2 126.16(18)
C5 C6 H6A 111.1
C5 C6 H6B 111.1
C5 C6 C7 103.13(19)
H6A C6 H6B 109.1
C7 C6 H6A 111.1
C7 C6 H6B 111.1
C6 C7 H7A 110.9
C6 C7 H7B 110.9
H7A C7 H7B 109.0
C8 C7 C6 104.11(19)
C8 C7 H7A 110.9
C8 C7 H7B 110.9
O2 C8 N2 123.3(2)
O2 C8 C7 127.1(2)
N2 C8 C7 109.6(2)
N3 C9 S3 120.65(18)
N3 C9 C10 112.0(2)
C10 C9 S3 127.31(18)
C9 C10 H10A 111.2
C9 C10 H10B 111.2
C9 C10 C11 102.72(19)
H10A C10 H10B 109.1
C11 C10 H10A 111.2
C11 C10 H10B 111.2
C10 C11 H11A 110.9
C10 C11 H11B 110.9
H11A C11 H11B 109.0
C12 C11 C10 104.1(2)
C12 C11 H11A 110.9
C12 C11 H11B 110.9
O3 C12 N3 122.5(2)
O3 C12 C11 128.7(2)
N3 C12 C11 108.9(2)
N4 C13 S4 121.15(18)
N4 C13 C14 112.3(2)
C14 C13 S4 126.55(19)
C13 C14 H14A 111.1
C13 C14 H14B 111.1
C13 C14 C15 103.3(2)
H14A C14 H14B 109.1
C15 C14 H14A 111.1
C15 C14 H14B 111.1
C14 C15 H15A 111.0
C14 C15 H15B 111.0
H15A C15 H15B 109.0
C16 C15 C14 103.8(2)
C16 C15 H15A 111.0
C16 C15 H15B 111.0
O4 C16 N4 122.8(2)
O4 C16 C15 127.6(2)
N4 C16 C15 109.6(2)
O1 Li1 Mo2 77.15(15)
O1 Li1 O2 87.6(2)
O1 Li1 O4 86.64(19)
O2 Li1 Mo2 77.74(14)
O2 Li1 O4 154.0(2)
O3 Li1 Mo2 77.59(15)
O3 Li1 O1 154.7(3)
O3 Li1 O2 86.9(2)
O3 Li1 O4 87.6(2)
O4 Li1 Mo2 76.30(14)
N5 Li1 Mo2 173.6(3)
N5 Li1 O1 99.0(2)
N5 Li1 O2 107.5(2)
N5 Li1 O3 106.1(2)
N5 Li1 O4 98.4(2)
C5S N1S C1S 116.4(3)
N1S C1S H1S 118.1
N1S C1S C2S 123.8(3)
C2S C1S H1S 118.1
C1S C2S H2S 120.6
C1S C2S C3S 118.8(3)
C3S C2S H2S 120.6
C2S C3S H3S 121.0
C4S C3S C2S 118.1(3)
C4S C3S H3S 121.0
C3S C4S H4S 120.6
C5S C4S C3S 118.8(3)
C5S C4S H4S 120.6
N1S C5S C4S 124.2(3)
N1S C5S H5S 117.9
C4S C5S H5S 117.9
C17 N5 Li1 124.9(2)
C19 N5 Li1 117.6(2)
C19 N5 C17 117.5(2)
N5 C17 H17 118.6
N5 C17 C1A 122.8(3)
C1A C17 H17 118.6
C19 C18 H18 120.9
C19 C18 C1B 118.2(3)
C1B C18 H18 120.9
N5 C19 C18 123.5(3)
N5 C19 H19 118.3
C18 C19 H19 118.3
C17 C1A H1A 120.6
C1B C1A C17 118.8(3)
C1B C1A H1A 120.6
C18 C1B H1B 120.4
C1A C1B C18 119.2(3)
C1A C1B H1B 120.4

loop_
_geom_bond_atom_site_label_1
_geom_bond_atom_site_label_2
_geom_bond_distance
Mo1 Mo2 2.1357(3)
Mo1 Cl1 2.6533(6)
Mo1 S1 2.5125(6)
Mo1 S2 2.5137(6)
Mo1 S3 2.5300(6)
Mo1 S4 2.5126(6)
Mo2 N1 2.114(2)
Mo2 N2 2.127(2)
Mo2 N3 2.1113(19)
Mo2 N4 2.1253(19)
Mo2 Li1 3.075(5)
S1 C1 1.674(2)
S2 C5 1.672(2)
S3 C9 1.675(2)
S4 C13 1.673(2)
O1 C4 1.221(3)
O1 Li1 2.159(5)
O2 C8 1.215(3)
O2 Li1 2.167(6)
O3 C12 1.212(3)
O3 Li1 2.121(5)
O4 C16 1.215(3)
O4 Li1 2.279(6)
N1 C1 1.346(3)
N1 C4 1.394(3)
N2 C5 1.334(3)
N2 C8 1.393(3)
N3 C9 1.332(3)
N3 C12 1.409(3)
N4 C13 1.336(3)
N4 C16 1.399(3)
C1 C2 1.505(3)
C2 H2A 0.9900
C2 H2B 0.9900
C2 C3 1.535(3)
C3 H3A 0.9900
C3 H3B 0.9900
C3 C4 1.508(3)
C5 C6 1.508(3)
C6 H6A 0.9900
C6 H6B 0.9900
C6 C7 1.532(4)
C7 H7A 0.9900
C7 H7B 0.9900
C7 C8 1.516(3)
C9 C10 1.511(3)
C10 H10A 0.9900
C10 H10B 0.9900
C10 C11 1.535(3)
C11 H11A 0.9900
C11 H11B 0.9900
C11 C12 1.510(3)
C13 C14 1.506(3)
C14 H14A 0.9900
C14 H14B 0.9900
C14 C15 1.533(4)
C15 H15A 0.9900
C15 H15B 0.9900
C15 C16 1.518(3)
Li1 N5 2.024(5)
N1S C1S 1.338(5)
N1S C5S 1.334(4)
C1S H1S 0.9500
C1S C2S 1.374(5)
C2S H2S 0.9500
C2S C3S 1.388(5)
C3S H3S 0.9500
C3S C4S 1.383(4)
C4S H4S 0.9500
C4S C5S 1.371(4)
C5S H5S 0.9500
N5 C17 1.338(4)
N5 C19 1.335(4)
C17 H17 0.9500
C17 C1A 1.390(4)
C18 H18 0.9500
C18 C19 1.381(4)
C18 C1B 1.388(5)
C19 H19 0.9500
C1A H1A 0.9500
C1A C1B 1.368(6)
C1B H1B 0.9500

loop_
_geom_torsion_atom_site_label_1
_geom_torsion_atom_site_label_2
_geom_torsion_atom_site_label_3
_geom_torsion_atom_site_label_4
_geom_torsion
Mo1 S1 C1 N1 -1.16(19)
Mo1 S1 C1 C2 178.63(19)
Mo1 S2 C5 N2 1.9(2)
Mo1 S2 C5 C6 -178.71(18)
Mo1 S3 C9 N3 -4.1(2)
Mo1 S3 C9 C10 175.12(19)
Mo1 S4 C13 N4 -1.7(2)
Mo1 S4 C13 C14 178.2(2)
Mo2 N1 C1 S1 -0.2(3)
Mo2 N1 C1 C2 -179.97(15)
Mo2 N1 C4 O1 -5.4(3)
Mo2 N1 C4 C3 173.45(15)
Mo2 N2 C5 S2 -3.4(3)
Mo2 N2 C5 C6 177.09(15)
Mo2 N2 C8 O2 3.9(3)
Mo2 N2 C8 C7 -176.58(15)
Mo2 N3 C9 S3 3.6(3)
Mo2 N3 C9 C10 -175.68(14)
Mo2 N3 C12 O3 -10.8(3)
Mo2 N3 C12 C11 167.37(16)
Mo2 N4 C13 S4 0.2(3)
Mo2 N4 C13 C14 -179.72(16)
Mo2 N4 C16 O4 -3.8(3)
Mo2 N4 C16 C15 174.96(16)
S1 C1 C2 C3 -172.41(17)
S2 C5 C6 C7 -179.10(18)
S3 C9 C10 C11 -169.36(18)
S4 C13 C14 C15 -174.27(19)
N1 C1 C2 C3 7.4(3)
N2 C5 C6 C7 0.4(3)
N3 C9 C10 C11 9.9(3)
N4 C13 C14 C15 5.6(3)
C1 N1 C4 O1 176.8(2)
C1 N1 C4 C3 -4.3(3)
C1 C2 C3 C4 -9.2(2)
C2 C3 C4 O1 -172.6(2)
C2 C3 C4 N1 8.7(3)
C4 N1 C1 S1 177.68(16)
C4 N1 C1 C2 -2.1(3)
C5 N2 C8 O2 -177.6(2)
C5 N2 C8 C7 2.0(3)
C5 C6 C7 C8 0.7(2)
C6 C7 C8 O2 177.9(2)
C6 C7 C8 N2 -1.6(3)
C8 N2 C5 S2 178.03(17)
C8 N2 C5 C6 -1.5(3)
C9 N3 C12 O3 176.9(2)
C9 N3 C12 C11 -4.9(3)
C9 C10 C11 C12 -11.8(2)
C10 C11 C12 O3 -171.2(3)
C10 C11 C12 N3 10.8(3)
C12 N3 C9 S3 175.92(16)
C12 N3 C9 C10 -3.4(3)
C13 N4 C16 O4 178.4(2)
C13 N4 C16 C15 -2.8(3)
C13 C14 C15 C16 -6.7(3)
C14 C15 C16 O4 -175.2(3)
C14 C15 C16 N4 6.1(3)
C16 N4 C13 S4 178.01(17)
C16 N4 C13 C14 -1.9(3)
Li1 O1 C4 N1 0.4(4)
Li1 O1 C4 C3 -178.2(3)
Li1 O2 C8 N2 -10.2(4)
Li1 O2 C8 C7 170.3(3)
Li1 O3 C12 N3 8.5(4)
Li1 O3 C12 C11 -169.4(3)
Li1 O4 C16 N4 -0.2(4)
Li1 O4 C16 C15 -178.7(2)
Li1 N5 C17 C1A -178.6(3)
Li1 N5 C19 C18 178.8(3)
N1S C1S C2S C3S 0.2(6)
C1S N1S C5S C4S -0.3(5)
C1S C2S C3S C4S -1.3(5)
C2S C3S C4S C5S 1.6(5)
C3S C4S C5S N1S -0.8(5)
C5S N1S C1S C2S 0.6(5)
N5 C17 C1A C1B -0.9(5)
C17 N5 C19 C18 0.3(5)
C17 C1A C1B C18 2.0(5)
C19 N5 C17 C1A -0.2(4)
C19 C18 C1B C1A -1.9(5)
C1B C18 C19 N5 0.7(5)
